data_1518663
loop_
_publ_author_name
'Chou, Chih-Ming'
'Nobusue, Shunpei'
'Saito, Shohei'
'Inoue, Daishi'
'Hashizume, Daisuke'
'Yamaguchi, Shigehiro'

_publ_section_title
;
 Highly bent crystals formed by restrained \p-stacked columns connected
 via alkylene linkers with variable conformations
;
_journal_issue 4
_journal_name_full 'Chem. Sci.'
_journal_page_first 2354
_journal_paper_doi 10.1039/C4SC03849E
_journal_volume 6
_journal_year 2015
_chemical_formula_moiety 'C66 H52 S4, C2 H4 Cl2'
_chemical_formula_sum 'C68 H56 Cl2 S4'
_chemical_formula_weight 1072.31
_chemical_name_systematic
; 
 ? 
;
_space_group_IT_number 14
_symmetry_cell_setting monoclinic
_symmetry_Int_Tables_number 14
_symmetry_space_group_name_Hall '-P 2ybc'
_symmetry_space_group_name_H-M 'P 1 21/c 1'
_atom_sites_solution_hydrogens geom
_atom_sites_solution_primary direct
_atom_sites_solution_secondary difmap
_audit_creation_method SHELXL-97
_audit_update_record
;
2014-07-15 deposited with the CCDC.
2015-02-03 downloaded from the CCDC.
;
_cell_angle_alpha 90.00
_cell_angle_beta 100.272(5)
_cell_angle_gamma 90.00
_cell_formula_units_Z 2
_cell_length_a 7.6706(11)
_cell_length_b 17.4871(15)
_cell_length_c 20.506(3)
_cell_measurement_reflns_used 8559
_cell_measurement_temperature 103(2)
_cell_measurement_theta_max 30.9
_cell_measurement_theta_min 2.3
_cell_volume 2706.5(6)
_computing_cell_refinement
;
CrystalClear-SM Expert 2.0 r4 (Rigaku, 2009)
;
_computing_data_collection
;
CrystalClear-SM Expert 2.0 r4 (Rigaku, 2009)
;
_computing_data_reduction
;
CrystalClear-SM Expert 2.0 r4 (Rigaku, 2009)
;
_computing_structure_refinement 'SHELXL-97 (Sheldrick, 1997)'
_computing_structure_solution 'SHELXS-97 (Sheldrick, 1990)'
_diffrn_ambient_temperature 103(2)
_diffrn_detector_area_resol_mean 28.5714
_diffrn_measured_fraction_theta_full 0.992
_diffrn_measured_fraction_theta_max 0.992
_diffrn_measurement_device_type
;
RIGAKU diffractometer with MicroMax-007 generator, VariMax optics, and Saturn70 CCD detector (4x4 bin mode)
;
_diffrn_measurement_method 'profile data from \w-scans'
_diffrn_radiation_monochromator Confocal
_diffrn_radiation_source 'Rotating Anode'
_diffrn_radiation_type MoK\a
_diffrn_radiation_wavelength 0.71070
_diffrn_reflns_av_R_equivalents 0.0220
_diffrn_reflns_av_sigmaI/netI 0.0155
_diffrn_reflns_limit_h_max 9
_diffrn_reflns_limit_h_min -9
_diffrn_reflns_limit_k_max 20
_diffrn_reflns_limit_k_min -20
_diffrn_reflns_limit_l_max 24
_diffrn_reflns_limit_l_min -24
_diffrn_reflns_number 21984
_diffrn_reflns_theta_full 25.00
_diffrn_reflns_theta_max 25.00
_diffrn_reflns_theta_min 2.02
_exptl_absorpt_coefficient_mu 0.318
_exptl_absorpt_correction_T_max 1.000
_exptl_absorpt_correction_T_min 0.947
_exptl_absorpt_correction_type multi-scan
_exptl_absorpt_process_details 'ABSCOR (RIGAKU, 1995)'
_exptl_crystal_colour Yellow
_exptl_crystal_density_diffrn 1.316
_exptl_crystal_density_method 'not measured'
_exptl_crystal_description Prism
_exptl_crystal_F_000 1124
_exptl_crystal_size_max 0.30
_exptl_crystal_size_mid 0.20
_exptl_crystal_size_min 0.20
_refine_diff_density_max 0.690
_refine_diff_density_min -0.270
_refine_diff_density_rms 0.070
_refine_ls_extinction_method none
_refine_ls_goodness_of_fit_ref 1.116
_refine_ls_hydrogen_treatment constr
_refine_ls_matrix_type full
_refine_ls_number_parameters 334
_refine_ls_number_reflns 4726
_refine_ls_number_restraints 0
_refine_ls_restrained_S_all 1.116
_refine_ls_R_factor_all 0.0407
_refine_ls_R_factor_gt 0.0376
_refine_ls_shift/su_max 0.000
_refine_ls_shift/su_mean 0.000
_refine_ls_structure_factor_coef Fsqd
_refine_ls_weighting_details 'calc w=1/[\s^2^(Fo^2^)+(0.0713P)^2^+1.3639P] where P=(Fo^2^+2Fc^2^)/3'
_refine_ls_weighting_scheme calc
_refine_ls_wR_factor_gt 0.1141
_refine_ls_wR_factor_ref 0.1202
_reflns_number_gt 4392
_reflns_number_total 4726
_reflns_threshold_expression >2sigma(I)
_cod_data_source_file c4sc03849e2.cif
_cod_data_source_block compound_1c_prism
_cod_depositor_comments
;
The following automatic conversions were performed:

'_exptl_absorpt_correction_type' value 'Multi-scan' changed to
'multi-scan' according to
/usr/data/users/saulius/crontab/automatic-downloads/rss-feeds/RSC/lib/dictionaries/cif_core.dic
dictionary named 'cif_core.dic' version 2.4.2 from 2011-04-26.

Automatic conversion script
Id: cif_fix_values 3008 2015-01-20 13:52:24Z robertas 

 Adding full bibliography for 1518661--1518665.cif.
;
_cod_original_sg_symbol_H-M P21/c
_cod_database_code 1518663

loop_
_symmetry_equiv_pos_as_xyz
'x, y, z'
'-x, y+1/2, -z+1/2'
'-x, -y, -z'
'x, -y-1/2, z-1/2'

loop_
_atom_site_label
_atom_site_type_symbol
_atom_site_fract_x
_atom_site_fract_y
_atom_site_fract_z
_atom_site_U_iso_or_equiv
_atom_site_adp_type
_atom_site_occupancy
_atom_site_symmetry_multiplicity
_atom_site_calc_flag
_atom_site_refinement_flags
S1 S 0.16469(6) 0.63205(3) 0.10819(2) 0.02276(15) Uani 1 1 d .
S2 S 0.07630(6) 0.13355(2) 0.55572(2) 0.02059(15) Uani 1 1 d .
C3 C 0.4174(2) 0.46453(10) 0.37864(8) 0.0199(4) Uani 1 1 d .
C4 C 0.1004(3) 0.37948(10) 0.37849(9) 0.0201(4) Uani 1 1 d .
C5 C 0.2699(3) 0.47489(10) 0.32717(8) 0.0192(4) Uani 1 1 d .
C6 C 0.2488(3) 0.36783(10) 0.42894(9) 0.0202(4) Uani 1 1 d .
C1 C 0.5578(3) 0.40024(11) 0.48107(9) 0.0236(4) Uani 1 1 d .
H1 H 0.5535 0.3639 0.5152 0.028 Uiso 1 1 calc R
C8 C 0.3015(2) 0.56639(10) 0.22835(9) 0.0197(4) Uani 1 1 d .
C9 C 0.7075(3) 0.44197(11) 0.48197(9) 0.0261(4) Uani 1 1 d .
H2 H 0.8061 0.4348 0.5167 0.031 Uiso 1 1 calc R
C10 C -0.0606(3) 0.33858(10) 0.37653(9) 0.0233(4) Uani 1 1 d .
H3 H -0.0694 0.3025 0.4104 0.028 Uiso 1 1 calc R
C11 C 0.2355(2) 0.20484(10) 0.56834(9) 0.0185(4) Uani 1 1 d .
C12 C 0.1111(2) 0.43389(10) 0.32668(9) 0.0199(4) Uani 1 1 d .
C13 C 0.3082(2) 0.12829(10) 0.66122(9) 0.0205(4) Uani 1 1 d .
H4 H 0.3736 0.1121 0.7027 0.025 Uiso 1 1 calc R
C14 C 0.2364(2) 0.26347(10) 0.52079(9) 0.0206(4) Uani 1 1 d .
C15 C 0.4070(2) 0.40986(10) 0.43005(9) 0.0200(4) Uani 1 1 d .
C16 C 0.2844(2) 0.52636(10) 0.27394(9) 0.0199(4) Uani 1 1 d .
C17 C 0.5767(3) 0.50688(10) 0.38126(9) 0.0229(4) Uani 1 1 d .
H5 H 0.5849 0.5432 0.3475 0.027 Uiso 1 1 calc R
C18 C -0.1918(3) 0.40351(11) 0.27621(10) 0.0262(4) Uani 1 1 d .
H6 H -0.2910 0.4111 0.2418 0.031 Uiso 1 1 calc R
C19 C 0.7870(2) 0.69122(11) 0.22940(9) 0.0235(4) Uani 1 1 d .
H13 H 0.7210 0.7380 0.2373 0.028 Uiso 1 1 calc R
H14 H 0.8489 0.7012 0.1918 0.028 Uiso 1 1 calc R
C20 C 0.5072(2) 0.24599(11) 0.64959(9) 0.0215(4) Uani 1 1 d .
H15 H 0.5547 0.2364 0.6970 0.026 Uiso 1 1 calc R
H16 H 0.4677 0.2999 0.6449 0.026 Uiso 1 1 calc R
C21 C 0.4765(3) 0.68045(11) 0.10325(10) 0.0260(4) Uani 1 1 d .
H7 H 0.5731 0.7049 0.0886 0.031 Uiso 1 1 calc R
C22 C 0.3095(3) 0.68023(11) 0.06823(9) 0.0243(4) Uani 1 1 d .
H8 H 0.2762 0.7041 0.0262 0.029 Uiso 1 1 calc R
C23 C 0.4926(3) 0.64026(10) 0.16425(9) 0.0233(4) Uani 1 1 d .
C24 C 0.7172(3) 0.49658(11) 0.43093(10) 0.0256(4) Uani 1 1 d .
H9 H 0.8222 0.5257 0.4318 0.031 Uiso 1 1 calc R
C25 C -0.2019(3) 0.34984(11) 0.32742(10) 0.0263(4) Uani 1 1 d .
H10 H -0.3080 0.3217 0.3272 0.032 Uiso 1 1 calc R
C27 C 0.3518(2) 0.19445(10) 0.62736(9) 0.0189(4) Uani 1 1 d .
C28 C -0.0406(3) 0.44403(10) 0.27626(9) 0.0223(4) Uani 1 1 d .
H11 H -0.0360 0.4799 0.2418 0.027 Uiso 1 1 calc R
C29 C 0.1642(2) 0.09037(10) 0.62873(9) 0.0223(4) Uani 1 1 d .
H12 H 0.1178 0.0451 0.6448 0.027 Uiso 1 1 calc R
C30 C 0.2395(2) 0.31183(10) 0.47982(9) 0.0213(4) Uani 1 1 d .
C31 C 0.6543(2) 0.23299(10) 0.60891(9) 0.0211(4) Uani 1 1 d .
H17 H 0.6992 0.1801 0.6164 0.025 Uiso 1 1 calc R
H18 H 0.6035 0.2383 0.5612 0.025 Uiso 1 1 calc R
C32 C 0.8090(2) 0.28845(10) 0.62620(9) 0.0217(4) Uani 1 1 d .
H19 H 0.8808 0.2869 0.5906 0.026 Uiso 1 1 calc R
H20 H 0.7618 0.3410 0.6278 0.026 Uiso 1 1 calc R
C33 C 0.6594(3) 0.62528(12) 0.21261(11) 0.0320(5) Uani 1 1 d .
H21 H 0.7233 0.5831 0.1949 0.038 Uiso 1 1 calc R
H22 H 0.6261 0.6068 0.2544 0.038 Uiso 1 1 calc R
C34 C 0.9221(2) 0.67197(11) 0.29126(9) 0.0230(4) Uani 1 1 d .
H23 H 0.8596 0.6683 0.3294 0.028 Uiso 1 1 calc R
H24 H 0.9735 0.6211 0.2851 0.028 Uiso 1 1 calc R
C35 C 0.9285(2) 0.27086(11) 0.69213(9) 0.0239(4) Uani 1 1 d .
H25 H 0.8568 0.2712 0.7278 0.029 Uiso 1 1 calc R
H26 H 0.9790 0.2190 0.6903 0.029 Uiso 1 1 calc R
C36 C 0.3325(2) 0.61169(10) 0.17408(9) 0.0196(4) Uani 1 1 d .
Cl1 Cl -0.27036(8) 0.49356(4) 0.07631(3) 0.0496(2) Uani 1 1 d .
C37 C -0.4954(3) 0.48357(14) 0.03352(13) 0.0430(6) Uani 1 1 d .
H27 H -0.5298 0.4289 0.0304 0.052 Uiso 1 1 calc R
H28 H -0.5771 0.5111 0.0577 0.052 Uiso 1 1 calc R

loop_
_atom_site_aniso_label
_atom_site_aniso_U_11
_atom_site_aniso_U_22
_atom_site_aniso_U_33
_atom_site_aniso_U_23
_atom_site_aniso_U_13
_atom_site_aniso_U_12
S1 0.0213(3) 0.0264(3) 0.0199(3) 0.00727(17) 0.00164(19) -0.00036(17)
S2 0.0200(3) 0.0210(3) 0.0195(3) 0.00340(16) 0.00014(18) -0.00259(16)
C3 0.0290(10) 0.0167(8) 0.0151(8) -0.0009(7) 0.0073(7) 0.0023(7)
C4 0.0294(10) 0.0150(8) 0.0174(9) -0.0017(7) 0.0083(7) 0.0027(7)
C5 0.0300(10) 0.0144(8) 0.0146(8) -0.0001(6) 0.0075(7) 0.0038(7)
C6 0.0315(10) 0.0143(8) 0.0166(9) 0.0009(6) 0.0092(8) 0.0028(7)
C1 0.0315(11) 0.0222(9) 0.0178(9) 0.0023(7) 0.0065(8) 0.0035(8)
C8 0.0242(9) 0.0167(8) 0.0180(9) -0.0023(7) 0.0030(7) -0.0002(7)
C9 0.0314(10) 0.0279(10) 0.0184(9) 0.0003(7) 0.0026(8) 0.0039(8)
C10 0.0335(11) 0.0166(9) 0.0217(9) -0.0005(7) 0.0097(8) -0.0011(8)
C11 0.0188(9) 0.0176(9) 0.0198(9) 0.0015(7) 0.0052(7) 0.0006(7)
C12 0.0294(10) 0.0151(8) 0.0167(8) -0.0011(7) 0.0081(7) 0.0031(7)
C13 0.0211(9) 0.0234(9) 0.0166(9) 0.0050(7) 0.0029(7) 0.0027(7)
C14 0.0216(9) 0.0203(9) 0.0203(9) -0.0014(7) 0.0050(7) 0.0006(7)
C15 0.0295(10) 0.0166(8) 0.0150(8) 0.0000(7) 0.0070(7) 0.0040(7)
C16 0.0250(10) 0.0178(8) 0.0168(9) -0.0025(7) 0.0038(7) 0.0017(7)
C17 0.0324(11) 0.0202(9) 0.0177(9) 0.0012(7) 0.0089(8) 0.0003(8)
C18 0.0296(10) 0.0249(10) 0.0234(9) -0.0029(8) 0.0029(8) 0.0011(8)
C19 0.0211(9) 0.0249(10) 0.0243(9) 0.0010(8) 0.0035(8) -0.0026(7)
C20 0.0212(9) 0.0229(9) 0.0206(9) -0.0030(7) 0.0046(7) -0.0020(7)
C21 0.0265(10) 0.0257(10) 0.0264(10) 0.0055(8) 0.0066(8) -0.0041(8)
C22 0.0291(10) 0.0257(10) 0.0184(9) 0.0074(7) 0.0049(8) -0.0005(8)
C23 0.0259(10) 0.0208(9) 0.0218(9) 0.0028(7) 0.0007(8) -0.0029(7)
C24 0.0273(10) 0.0257(10) 0.0249(10) -0.0005(8) 0.0080(8) -0.0012(8)
C25 0.0290(11) 0.0238(9) 0.0272(10) -0.0025(8) 0.0080(8) -0.0034(8)
C27 0.0193(9) 0.0204(9) 0.0180(8) 0.0000(7) 0.0056(7) 0.0015(7)
C28 0.0310(10) 0.0190(9) 0.0175(9) -0.0006(7) 0.0059(8) 0.0029(7)
C29 0.0252(10) 0.0201(9) 0.0223(9) 0.0067(7) 0.0062(7) 0.0015(7)
C30 0.0279(10) 0.0181(9) 0.0178(9) -0.0003(7) 0.0037(7) 0.0032(7)
C31 0.0196(9) 0.0219(9) 0.0216(9) -0.0009(7) 0.0034(7) 0.0004(7)
C32 0.0208(9) 0.0218(9) 0.0228(9) -0.0003(7) 0.0050(7) -0.0007(7)
C33 0.0295(11) 0.0271(11) 0.0348(11) 0.0073(8) -0.0069(9) -0.0063(8)
C34 0.0205(9) 0.0235(9) 0.0250(9) -0.0006(7) 0.0036(8) -0.0009(7)
C35 0.0204(9) 0.0232(9) 0.0273(10) 0.0009(7) 0.0020(8) -0.0018(7)
C36 0.0254(10) 0.0176(8) 0.0154(8) 0.0009(7) 0.0020(7) 0.0003(7)
Cl1 0.0376(3) 0.0505(4) 0.0559(4) -0.0041(3) -0.0044(3) 0.0135(3)
C37 0.0466(14) 0.0341(12) 0.0520(15) 0.0033(10) 0.0188(12) 0.0033(10)

loop_
_atom_type_symbol
_atom_type_description
_atom_type_scat_dispersion_real
_atom_type_scat_dispersion_imag
_atom_type_scat_source
C C 0.0033 0.0016 'International Tables Vol C Tables 4.2.6.8 and 6.1.1.4'
H H 0.0000 0.0000 'International Tables Vol C Tables 4.2.6.8 and 6.1.1.4'
S S 0.1246 0.1234 'International Tables Vol C Tables 4.2.6.8 and 6.1.1.4'
Cl Cl 0.1484 0.1585 'International Tables Vol C Tables 4.2.6.8 and 6.1.1.4'

loop_
_geom_angle_atom_site_label_1
_geom_angle_atom_site_label_2
_geom_angle_atom_site_label_3
_geom_angle
_geom_angle_site_symmetry_1
C22 S1 C36 91.08(9) .
C29 S2 C11 91.70(9) .
C5 C3 C17 121.95(16) .
C5 C3 C15 119.41(17) .
C17 C3 C15 118.63(17) .
C6 C4 C10 122.12(16) .
C6 C4 C12 119.51(17) .
C10 C4 C12 118.36(17) .
C12 C5 C3 120.96(16) .
C12 C5 C16 119.82(16) .
C3 C5 C16 119.20(17) .
C4 C6 C15 120.96(16) .
C4 C6 C30 119.46(17) .
C15 C6 C30 119.58(17) .
C9 C1 C15 121.37(17) .
C9 C1 H1 119.3 .
C15 C1 H1 119.3 .
C16 C8 C36 176.3(2) .
C1 C9 C24 120.27(18) .
C1 C9 H2 119.9 .
C24 C9 H2 119.9 .
C25 C10 C4 121.56(17) .
C25 C10 H3 119.2 .
C4 C10 H3 119.2 .
C27 C11 C14 128.07(17) .
C27 C11 S2 111.37(13) .
C14 C11 S2 120.56(13) .
C5 C12 C28 122.29(16) .
C5 C12 C4 119.53(17) .
C28 C12 C4 118.17(17) .
C29 C13 C27 113.59(16) .
C29 C13 H4 123.2 .
C27 C13 H4 123.2 .
C30 C14 C11 178.41(19) .
C6 C15 C1 122.15(16) .
C6 C15 C3 119.60(17) .
C1 C15 C3 118.25(17) .
C8 C16 C5 176.63(19) .
C24 C17 C3 121.45(17) .
C24 C17 H5 119.3 .
C3 C17 H5 119.3 .
C28 C18 C25 120.19(18) .
C28 C18 H6 119.9 .
C25 C18 H6 119.9 .
C33 C19 C34 109.70(16) .
C33 C19 H13 109.7 .
C34 C19 H13 109.7 .
C33 C19 H14 109.7 .
C34 C19 H14 109.7 .
H13 C19 H14 108.2 .
C27 C20 C31 111.56(14) .
C27 C20 H15 109.3 .
C31 C20 H15 109.3 .
C27 C20 H16 109.3 .
C31 C20 H16 109.3 .
H15 C20 H16 108.0 .
C22 C21 C23 113.05(17) .
C22 C21 H7 123.5 .
C23 C21 H7 123.5 .
C21 C22 S1 112.38(14) .
C21 C22 H8 123.8 .
S1 C22 H8 123.8 .
C36 C23 C21 111.70(17) .
C36 C23 C33 121.36(17) .
C21 C23 C33 126.88(18) .
C17 C24 C9 120.02(18) .
C17 C24 H9 120.0 .
C9 C24 H9 120.0 .
C10 C25 C18 120.21(18) .
C10 C25 H10 119.9 .
C18 C25 H10 119.9 .
C11 C27 C13 111.34(16) .
C11 C27 C20 122.80(16) .
C13 C27 C20 125.81(16) .
C18 C28 C12 121.51(17) .
C18 C28 H11 119.2 .
C12 C28 H11 119.2 .
C13 C29 S2 112.00(14) .
C13 C29 H12 124.0 .
S2 C29 H12 124.0 .
C14 C30 C6 177.25(19) .
C32 C31 C20 113.36(15) .
C32 C31 H17 108.9 .
C20 C31 H17 108.9 .
C32 C31 H18 108.9 .
C20 C31 H18 108.9 .
H17 C31 H18 107.7 .
C35 C32 C31 113.46(15) .
C35 C32 H19 108.9 .
C31 C32 H19 108.9 .
C35 C32 H20 108.9 .
C31 C32 H20 108.9 .
H19 C32 H20 107.7 .
C23 C33 C19 117.39(16) .
C23 C33 H21 108.0 .
C19 C33 H21 108.0 .
C23 C33 H22 108.0 .
C19 C33 H22 108.0 .
H21 C33 H22 107.2 .
C35 C34 C19 114.59(16) 3_766
C35 C34 H23 108.6 3_766
C19 C34 H23 108.6 .
C35 C34 H24 108.6 3_766
C19 C34 H24 108.6 .
H23 C34 H24 107.6 .
C34 C35 C32 112.21(16) 3_766
C34 C35 H25 109.2 3_766
C32 C35 H25 109.2 .
C34 C35 H26 109.2 3_766
C32 C35 H26 109.2 .
H25 C35 H26 107.9 .
C23 C36 C8 126.67(17) .
C23 C36 S1 111.77(13) .
C8 C36 S1 121.45(14) .
C37 C37 Cl1 107.3(2) 3_465
C37 C37 H27 110.3 3_465
Cl1 C37 H27 110.3 .
C37 C37 H28 110.3 3_465
Cl1 C37 H28 110.3 .
H27 C37 H28 108.5 .

loop_
_geom_bond_atom_site_label_1
_geom_bond_atom_site_label_2
_geom_bond_distance
_geom_bond_site_symmetry_2
S1 C22 1.7147(19) .
S1 C36 1.7291(18) .
S2 C29 1.7048(18) .
S2 C11 1.7317(18) .
C3 C5 1.415(3) .
C3 C17 1.422(3) .
C3 C15 1.436(2) .
C4 C6 1.409(3) .
C4 C10 1.422(3) .
C4 C12 1.439(2) .
C5 C12 1.412(3) .
C5 C16 1.434(2) .
C6 C15 1.415(3) .
C6 C30 1.442(2) .
C1 C9 1.358(3) .
C1 C15 1.425(3) .
C1 H1 0.9500 .
C8 C16 1.194(3) .
C8 C36 1.420(2) .
C9 C24 1.429(3) .
C9 H2 0.9500 .
C10 C25 1.356(3) .
C10 H3 0.9500 .
C11 C27 1.381(3) .
C11 C14 1.416(2) .
C12 C28 1.423(3) .
C13 C29 1.357(3) .
C13 C27 1.420(2) .
C13 H4 0.9500 .
C14 C30 1.195(3) .
C17 C24 1.356(3) .
C17 H5 0.9500 .
C18 C28 1.359(3) .
C18 C25 1.421(3) .
C18 H6 0.9500 .
C19 C33 1.512(3) .
C19 C34 1.525(3) .
C19 H13 0.9900 .
C19 H14 0.9900 .
C20 C27 1.499(2) .
C20 C31 1.536(2) .
C20 H15 0.9900 .
C20 H16 0.9900 .
C21 C22 1.352(3) .
C21 C23 1.421(3) .
C21 H7 0.9500 .
C22 H8 0.9500 .
C23 C36 1.373(3) .
C23 C33 1.496(3) .
C24 H9 0.9500 .
C25 H10 0.9500 .
C28 H11 0.9500 .
C29 H12 0.9500 .
C31 C32 1.525(2) .
C31 H17 0.9900 .
C31 H18 0.9900 .
C32 C35 1.523(3) .
C32 H19 0.9900 .
C32 H20 0.9900 .
C33 H21 0.9900 .
C33 H22 0.9900 .
C34 C35 1.513(3) 3_766
C34 H23 0.9900 .
C34 H24 0.9900 .
C35 C34 1.513(3) 3_766
C35 H25 0.9900 .
C35 H26 0.9900 .
Cl1 C37 1.800(3) .
C37 C37 1.480(5) 3_465
C37 H27 0.9900 .
C37 H28 0.9900 .

loop_
_geom_torsion_atom_site_label_1
_geom_torsion_atom_site_label_2
_geom_torsion_atom_site_label_3
_geom_torsion_atom_site_label_4
_geom_torsion
_geom_torsion_site_symmetry_4
C17 C3 C5 C12 -178.02(16) .
C15 C3 C5 C12 1.8(2) .
C17 C3 C5 C16 3.7(3) .
C15 C3 C5 C16 -176.49(15) .
C10 C4 C6 C15 -179.40(16) .
C12 C4 C6 C15 1.2(2) .
C10 C4 C6 C30 1.1(3) .
C12 C4 C6 C30 -178.34(15) .
C15 C1 C9 C24 -0.5(3) .
C6 C4 C10 C25 -179.43(17) .
C12 C4 C10 C25 0.0(3) .
C29 S2 C11 C27 0.11(14) .
C29 S2 C11 C14 179.40(15) .
C3 C5 C12 C28 178.87(16) .
C16 C5 C12 C28 -2.8(3) .
C3 C5 C12 C4 -1.4(2) .
C16 C5 C12 C4 176.89(15) .
C6 C4 C12 C5 -0.1(2) .
C10 C4 C12 C5 -179.54(16) .
C6 C4 C12 C28 179.64(15) .
C10 C4 C12 C28 0.2(2) .
C27 C11 C14 C30 94(8) .
S2 C11 C14 C30 -85(8) .
C4 C6 C15 C1 178.86(16) .
C30 C6 C15 C1 -1.6(3) .
C4 C6 C15 C3 -0.7(3) .
C30 C6 C15 C3 178.74(15) .
C9 C1 C15 C6 -178.88(17) .
C9 C1 C15 C3 0.7(3) .
C5 C3 C15 C6 -0.7(2) .
C17 C3 C15 C6 179.11(16) .
C5 C3 C15 C1 179.64(15) .
C17 C3 C15 C1 -0.5(2) .
C36 C8 C16 C5 -30(6) .
C12 C5 C16 C8 -103(3) .
C3 C5 C16 C8 76(3) .
C5 C3 C17 C24 179.87(17) .
C15 C3 C17 C24 0.0(3) .
C23 C21 C22 S1 0.6(2) .
C36 S1 C22 C21 0.17(16) .
C22 C21 C23 C36 -1.3(2) .
C22 C21 C23 C33 175.85(19) .
C3 C17 C24 C9 0.3(3) .
C1 C9 C24 C17 -0.1(3) .
C4 C10 C25 C18 0.0(3) .
C28 C18 C25 C10 -0.2(3) .
C14 C11 C27 C13 -179.30(17) .
S2 C11 C27 C13 -0.08(19) .
C14 C11 C27 C20 -1.7(3) .
S2 C11 C27 C20 177.54(13) .
C29 C13 C27 C11 0.0(2) .
C29 C13 C27 C20 -177.54(17) .
C31 C20 C27 C11 -72.7(2) .
C31 C20 C27 C13 104.6(2) .
C25 C18 C28 C12 0.4(3) .
C5 C12 C28 C18 179.33(17) .
C4 C12 C28 C18 -0.4(3) .
C27 C13 C29 S2 0.1(2) .
C11 S2 C29 C13 -0.12(15) .
C11 C14 C30 C6 -6(11) .
C4 C6 C30 C14 107(4) .
C15 C6 C30 C14 -72(4) .
C27 C20 C31 C32 175.53(15) .
C20 C31 C32 C35 74.4(2) .
C36 C23 C33 C19 -138.1(2) .
C21 C23 C33 C19 45.0(3) .
C34 C19 C33 C23 165.36(18) .
C33 C19 C34 C35 172.33(17) 3_766
C31 C32 C35 C34 -178.53(15) 3_766
C21 C23 C36 C8 177.48(17) .
C33 C23 C36 C8 0.2(3) .
C21 C23 C36 S1 1.4(2) .
C33 C23 C36 S1 -175.93(15) .
C16 C8 C36 C23 -37(3) .
C16 C8 C36 S1 139(3) .
C22 S1 C36 C23 -0.90(15) .
C22 S1 C36 C8 -177.24(16) .
